data_4346357
loop_
_publ_author_name
'Qiao, Yanrong'
'Hao, Pengfei'
'Fu, Yunlong'

_publ_section_title
;
 Symmetrically Related Construction and Optical Properties of Two
 Noncentrosymmetric 3D Iodides of d(10) Cation (Cu(+), Ag(+)) Based on the
 N-Benzylpyridinium and Its Supramolecular Interactions.
;
_journal_issue 17
_journal_name_full 'Inorganic chemistry'
_journal_page_first 8705
_journal_page_last 8710
_journal_paper_doi 10.1021/acs.inorgchem.5b01331
_journal_volume 54
_journal_year 2015
_chemical_formula_moiety 'Cu6 I8, 2(C12 H12 N)'
_chemical_formula_sum 'C24 H24 Cu6 I8 N2'
_chemical_formula_weight 1736.89
_space_group_IT_number 19
_space_group_name_Hall 'P 2ac 2ab'
_space_group_name_H-M_alt 'P 21 21 21'
_symmetry_cell_setting orthorhombic
_symmetry_space_group_name_Hall 'P 2ac 2ab'
_symmetry_space_group_name_H-M 'P 21 21 21'
_atom_sites_solution_hydrogens geom
_atom_sites_solution_primary direct
_atom_sites_solution_secondary difmap
_audit_creation_method SHELXL-97
_cell_angle_alpha 90.00
_cell_angle_beta 90.00
_cell_angle_gamma 90.00
_cell_formula_units_Z 4
_cell_length_a 14.2237(5)
_cell_length_b 14.7140(4)
_cell_length_c 17.1597(4)
_cell_measurement_reflns_used 3995
_cell_measurement_temperature 100(2)
_cell_measurement_theta_max 28.3860
_cell_measurement_theta_min 3.3760
_cell_volume 3591.31(18)
_computing_cell_refinement
;
CrysAlisPro, Agilent Technologies,
Version 1.171.36.28 (release 01-02-2013 CrysAlis171 .NET)
(compiled Feb  1 2013,16:14:44)
;
_computing_data_collection
;
CrysAlisPro, Agilent Technologies,
Version 1.171.36.28 (release 01-02-2013 CrysAlis171 .NET)
(compiled Feb  1 2013,16:14:44)
;
_computing_data_reduction
;
CrysAlisPro, Agilent Technologies,
Version 1.171.36.28 (release 01-02-2013 CrysAlis171 .NET)
(compiled Feb  1 2013,16:14:44)
;
_computing_structure_refinement 'SHELXL-97 (Sheldrick, 1997)'
_computing_structure_solution 'SHELXS-97 (Sheldrick, 1990)'
_diffrn_ambient_temperature 100(2)
_diffrn_detector_area_resol_mean 16.0710
_diffrn_measured_fraction_theta_full 0.999
_diffrn_measured_fraction_theta_max 0.999
_diffrn_measurement_device_type 'Xcalibur, Eos, Gemini'
_diffrn_radiation_monochromator graphite
_diffrn_radiation_source 'fine-focus sealed tube'
_diffrn_radiation_type MoK\a
_diffrn_radiation_wavelength 0.71073
_diffrn_reflns_av_R_equivalents 0.0316
_diffrn_reflns_av_sigmaI/netI 0.0538
_diffrn_reflns_limit_h_max 12
_diffrn_reflns_limit_h_min -17
_diffrn_reflns_limit_k_max 16
_diffrn_reflns_limit_k_min -18
_diffrn_reflns_limit_l_max 21
_diffrn_reflns_limit_l_min -12
_diffrn_reflns_number 10844
_diffrn_reflns_theta_full 26.00
_diffrn_reflns_theta_max 26.00
_diffrn_reflns_theta_min 2.75
_exptl_absorpt_coefficient_mu 10.386
_exptl_absorpt_correction_T_max 0.4550
_exptl_absorpt_correction_T_min 0.2565
_exptl_absorpt_correction_type multi-scan
_exptl_absorpt_process_details
;
CrysAlisPro, Agilent Technologies,
Version 1.171.36.28 (release 01-02-2013 CrysAlis171 .NET)
(compiled Feb  1 2013,16:14:44)
Empirical absorption correction using spherical harmonics,
 implemented in SCALE3 ABSPACK scaling algorithm.
;
_exptl_crystal_colour orange
_exptl_crystal_density_diffrn 3.212
_exptl_crystal_density_method 'not measured'
_exptl_crystal_description block
_exptl_crystal_F_000 3120
_exptl_crystal_size_max 0.18
_exptl_crystal_size_mid 0.10
_exptl_crystal_size_min 0.09
_refine_diff_density_max 0.974
_refine_diff_density_min -1.146
_refine_diff_density_rms 0.207
_refine_ls_abs_structure_details 'Flack H D (1983), Acta Cryst. A39, 876-881'
_refine_ls_abs_structure_Flack 0.04(3)
_refine_ls_extinction_method SHELXL
_refine_ls_goodness_of_fit_ref 1.047
_refine_ls_hydrogen_treatment constr
_refine_ls_matrix_type full
_refine_ls_number_parameters 361
_refine_ls_number_reflns 6424
_refine_ls_number_restraints 168
_refine_ls_restrained_S_all 1.035
_refine_ls_R_factor_all 0.0354
_refine_ls_R_factor_gt 0.0310
_refine_ls_shift/su_max 0.001
_refine_ls_shift/su_mean 0.000
_refine_ls_structure_factor_coef Fsqd
_refine_ls_weighting_details 'calc w=1/[\s^2^(Fo^2^)+(0.0189P)^2^+0.0000P] where P=(Fo^2^+2Fc^2^)/3'
_refine_ls_weighting_scheme calc
_refine_ls_wR_factor_gt 0.0608
_refine_ls_wR_factor_ref 0.0628
_reflns_number_gt 5981
_reflns_number_total 6424
_reflns_threshold_expression >2sigma(I)
_cod_data_source_file ic5b01331_si_002.cif
_cod_data_source_block compound1-100K
_cod_depositor_comments
;
The following automatic conversions were performed:

data item '_exptl_absorpt_correction_type' value 'Multi-scan' was
changed to 'multi-scan' in accordance with the
/home/saulius/struct/COD-crude-data/automatic-downloads/DataCite-retrospective/ACS/depositions/lib/dictionaries/cif_core.dic
dictionary named 'cif_core.dic' version 2.4.2 last updated on
2011-04-26.

Automatic conversion script
Id: cif_fix_values 6909 2019-04-08 15:41:33Z antanas 
;
_cod_original_cell_volume 3591.29(18)
_cod_database_code 4346357

loop_
_symmetry_equiv_pos_as_xyz
'x, y, z'
'-x+1/2, -y, z+1/2'
'-x, y+1/2, -z+1/2'
'x+1/2, -y+1/2, -z'

loop_
_atom_site_label
_atom_site_type_symbol
_atom_site_fract_x
_atom_site_fract_y
_atom_site_fract_z
_atom_site_U_iso_or_equiv
_atom_site_adp_type
_atom_site_occupancy
_atom_site_symmetry_multiplicity
_atom_site_calc_flag
_atom_site_refinement_flags
Cu1 Cu 1.16560(9) 0.03023(7) 0.77172(7) 0.0166(3) Uani 1 1 d .
Cu2 Cu 1.16224(9) 0.13013(7) 0.91375(7) 0.0149(3) Uani 1 1 d .
Cu3 Cu 1.00572(9) 0.13093(7) 0.82595(6) 0.0146(2) Uani 1 1 d .
Cu4 Cu 0.89866(9) 0.24120(7) 0.92894(7) 0.0148(3) Uani 1 1 d .
Cu5 Cu 0.88794(9) 0.39019(7) 0.83155(7) 0.0153(3) Uani 1 1 d .
Cu6 Cu 0.80226(9) 0.40352(7) 0.98199(7) 0.0159(3) Uani 1 1 d .
I1 I 1.25812(5) -0.02248(4) 0.90127(3) 0.01478(14) Uani 1 1 d .
I2 I 0.98873(5) -0.03468(3) 0.76490(3) 0.01438(13) Uani 1 1 d .
I3 I 1.15653(4) 0.21232(4) 0.77233(4) 0.01258(13) Uani 1 1 d .
I4 I 0.99499(5) 0.09787(3) 0.97893(3) 0.01235(13) Uani 1 1 d .
I5 I 0.85801(4) 0.22316(4) 0.77796(4) 0.01183(13) Uani 1 1 d .
I6 I 0.98867(5) 0.39216(3) 0.96444(3) 0.01234(13) Uani 1 1 d .
I7 I 0.73677(5) 0.23574(4) 1.00445(4) 0.01377(14) Uani 1 1 d .
I8 I 0.72987(5) 0.47888(4) 0.85177(3) 0.01592(14) Uani 1 1 d .
N1 N 0.0109(6) 0.2943(4) 0.4610(4) 0.0145(17) Uani 1 1 d .
N2 N 0.1726(6) 0.5171(5) 0.1840(5) 0.0171(19) Uani 1 1 d .
C1 C 0.0014(8) 0.3208(6) 0.5341(5) 0.017(2) Uani 1 1 d U
H1 H -0.0082 0.3822 0.5445 0.020 Uiso 1 1 calc R
C2 C 0.0052(8) 0.2607(6) 0.5953(5) 0.022(2) Uani 1 1 d U
H2 H -0.0047 0.2800 0.6463 0.026 Uiso 1 1 calc R
C3 C 0.0241(7) 0.1700(6) 0.5786(5) 0.016(2) Uani 1 1 d U
H3 H 0.0295 0.1278 0.6186 0.019 Uiso 1 1 calc R
C4 C 0.0348(7) 0.1435(6) 0.5018(6) 0.019(2) Uani 1 1 d U
H4 H 0.0446 0.0826 0.4896 0.023 Uiso 1 1 calc R
C5 C 0.0311(7) 0.2063(6) 0.4449(6) 0.020(2) Uani 1 1 d U
H5 H 0.0425 0.1890 0.3936 0.024 Uiso 1 1 calc R
C6 C 0.0085(9) 0.3668(6) 0.3984(5) 0.023(2) Uani 1 1 d U
H6A H 0.0624 0.4064 0.4052 0.027 Uiso 1 1 calc R
H6B H -0.0476 0.4035 0.4057 0.027 Uiso 1 1 calc R
C7 C 0.0090(8) 0.3306(5) 0.3153(5) 0.017(2) Uani 1 1 d U
C8 C -0.0759(7) 0.3235(6) 0.2745(7) 0.019(2) Uani 1 1 d U
H8 H -0.1326 0.3364 0.2992 0.023 Uiso 1 1 calc R
C9 C -0.0748(7) 0.2970(6) 0.1962(6) 0.016(2) Uani 1 1 d U
H9 H -0.1305 0.2942 0.1680 0.019 Uiso 1 1 calc R
C10 C 0.0090(7) 0.2751(5) 0.1613(5) 0.016(2) Uani 1 1 d U
H10 H 0.0100 0.2568 0.1094 0.019 Uiso 1 1 calc R
C11 C 0.0916(7) 0.2804(6) 0.2030(6) 0.017(2) Uani 1 1 d U
H11 H 0.1477 0.2640 0.1791 0.021 Uiso 1 1 calc R
C12 C 0.0929(7) 0.3093(6) 0.2793(6) 0.017(2) Uani 1 1 d U
H12 H 0.1494 0.3145 0.3061 0.021 Uiso 1 1 calc R
C13 C 0.2010(7) 0.5463(6) 0.2534(5) 0.016(2) Uani 1 1 d U
H13 H 0.2649 0.5493 0.2645 0.019 Uiso 1 1 calc R
C14 C 0.1351(8) 0.5728(6) 0.3101(6) 0.022(2) Uani 1 1 d U
H14 H 0.1549 0.5957 0.3578 0.027 Uiso 1 1 calc R
C15 C 0.0405(8) 0.5642(6) 0.2938(6) 0.021(2) Uani 1 1 d U
H15 H -0.0043 0.5819 0.3302 0.025 Uiso 1 1 calc R
C16 C 0.0136(8) 0.5292(6) 0.2228(6) 0.023(2) Uani 1 1 d U
H16 H -0.0499 0.5212 0.2116 0.028 Uiso 1 1 calc R
C17 C 0.0807(7) 0.5059(5) 0.1682(6) 0.015(2) Uani 1 1 d U
H17 H 0.0622 0.4823 0.1203 0.018 Uiso 1 1 calc R
C18 C 0.2426(8) 0.4963(6) 0.1215(6) 0.020(2) Uani 1 1 d U
H18A H 0.2293 0.4374 0.0988 0.024 Uiso 1 1 calc R
H18B H 0.3055 0.4947 0.1434 0.024 Uiso 1 1 calc R
C19 C 0.2363(7) 0.5707(6) 0.0586(5) 0.015(2) Uani 1 1 d U
C20 C 0.2188(7) 0.5462(6) -0.0186(5) 0.015(2) Uani 1 1 d U
H20 H 0.2106 0.4854 -0.0319 0.018 Uiso 1 1 calc R
C21 C 0.2135(7) 0.6127(6) -0.0751(6) 0.021(2) Uani 1 1 d U
H21 H 0.2026 0.5969 -0.1268 0.025 Uiso 1 1 calc R
C22 C 0.2245(8) 0.7030(6) -0.0547(6) 0.024(3) Uani 1 1 d U
H22 H 0.2201 0.7477 -0.0929 0.029 Uiso 1 1 calc R
C23 C 0.2420(7) 0.7278(6) 0.0219(5) 0.021(2) Uani 1 1 d U
H23 H 0.2491 0.7886 0.0352 0.026 Uiso 1 1 calc R
C24 C 0.2488(7) 0.6607(6) 0.0784(6) 0.020(2) Uani 1 1 d U
H24 H 0.2618 0.6765 0.1297 0.023 Uiso 1 1 calc R

loop_
_atom_site_aniso_label
_atom_site_aniso_U_11
_atom_site_aniso_U_22
_atom_site_aniso_U_33
_atom_site_aniso_U_23
_atom_site_aniso_U_13
_atom_site_aniso_U_12
Cu1 0.0177(7) 0.0166(5) 0.0154(6) -0.0010(5) -0.0012(6) -0.0003(5)
Cu2 0.0162(7) 0.0150(5) 0.0136(6) -0.0006(5) -0.0031(5) 0.0006(6)
Cu3 0.0147(6) 0.0162(5) 0.0129(5) 0.0001(4) 0.0017(6) -0.0013(6)
Cu4 0.0168(7) 0.0137(5) 0.0138(6) 0.0004(5) 0.0000(5) -0.0001(6)
Cu5 0.0149(7) 0.0169(6) 0.0143(6) 0.0020(5) 0.0002(5) 0.0020(5)
Cu6 0.0154(7) 0.0156(5) 0.0167(6) 0.0016(5) 0.0022(5) -0.0006(5)
I1 0.0183(4) 0.0139(3) 0.0121(3) -0.0016(3) -0.0034(3) 0.0038(3)
I2 0.0138(3) 0.0143(3) 0.0150(3) -0.0040(2) 0.0020(3) -0.0016(3)
I3 0.0130(3) 0.0139(3) 0.0109(3) 0.0027(3) 0.0003(3) -0.0010(3)
I4 0.0160(3) 0.0121(3) 0.0089(3) 0.0005(2) 0.0017(3) 0.0013(3)
I5 0.0119(3) 0.0138(3) 0.0097(3) -0.0006(3) -0.0010(3) 0.0009(3)
I6 0.0131(3) 0.0122(3) 0.0117(3) -0.0008(2) -0.0019(3) -0.0006(3)
I7 0.0155(3) 0.0119(3) 0.0139(3) -0.0014(2) 0.0044(3) -0.0009(3)
I8 0.0153(4) 0.0199(3) 0.0126(3) 0.0052(3) 0.0022(3) 0.0058(3)
N1 0.017(5) 0.011(3) 0.016(4) 0.003(3) 0.002(4) -0.005(4)
N2 0.016(5) 0.015(4) 0.020(4) 0.003(4) 0.007(4) 0.001(4)
C1 0.017(5) 0.014(4) 0.021(4) -0.008(3) -0.006(4) -0.005(4)
C2 0.023(5) 0.029(5) 0.013(4) 0.000(4) -0.001(5) -0.004(5)
C3 0.017(5) 0.018(4) 0.012(4) 0.007(4) -0.003(4) -0.002(4)
C4 0.023(5) 0.015(4) 0.018(5) 0.002(4) 0.000(4) -0.003(4)
C5 0.021(6) 0.023(5) 0.015(5) -0.003(4) 0.005(4) 0.004(4)
C6 0.036(5) 0.016(4) 0.016(4) 0.003(3) 0.000(4) 0.000(4)
C7 0.027(5) 0.008(4) 0.016(4) 0.007(3) 0.002(5) 0.002(4)
C8 0.018(5) 0.017(4) 0.023(5) 0.008(4) -0.004(4) -0.002(4)
C9 0.017(5) 0.012(4) 0.018(5) -0.001(4) -0.002(4) -0.001(4)
C10 0.025(5) 0.013(4) 0.011(4) 0.001(3) 0.003(4) 0.000(4)
C11 0.015(5) 0.018(5) 0.020(5) -0.002(4) 0.003(4) -0.004(4)
C12 0.019(5) 0.018(4) 0.016(5) -0.003(4) -0.001(4) 0.002(4)
C13 0.021(5) 0.019(4) 0.009(4) 0.001(4) 0.000(4) 0.000(4)
C14 0.031(6) 0.021(5) 0.016(5) -0.001(4) -0.003(5) -0.002(4)
C15 0.028(6) 0.015(4) 0.021(5) 0.000(4) 0.006(4) 0.003(4)
C16 0.023(5) 0.021(4) 0.027(4) 0.007(4) -0.002(5) -0.002(4)
C17 0.018(5) 0.011(4) 0.017(5) 0.002(4) -0.003(4) -0.006(4)
C18 0.019(5) 0.022(5) 0.018(4) -0.002(4) 0.002(4) -0.002(4)
C19 0.016(5) 0.014(4) 0.014(4) -0.001(4) 0.005(4) 0.005(4)
C20 0.018(5) 0.014(4) 0.011(4) -0.006(4) -0.001(4) 0.005(4)
C21 0.020(5) 0.030(5) 0.013(4) 0.000(4) 0.005(4) -0.001(4)
C22 0.027(6) 0.023(5) 0.022(5) 0.005(4) 0.002(5) 0.005(5)
C23 0.022(5) 0.020(4) 0.022(5) -0.002(4) 0.002(5) -0.002(4)
C24 0.021(6) 0.018(4) 0.019(5) -0.002(4) 0.000(4) 0.003(4)

loop_
_atom_type_symbol
_atom_type_description
_atom_type_scat_dispersion_real
_atom_type_scat_dispersion_imag
_atom_type_scat_source
C C 0.0033 0.0016 'International Tables Vol C Tables 4.2.6.8 and 6.1.1.4'
H H 0.0000 0.0000 'International Tables Vol C Tables 4.2.6.8 and 6.1.1.4'
N N 0.0061 0.0033 'International Tables Vol C Tables 4.2.6.8 and 6.1.1.4'
Cu Cu 0.3201 1.2651 'International Tables Vol C Tables 4.2.6.8 and 6.1.1.4'
I I -0.4742 1.8119 'International Tables Vol C Tables 4.2.6.8 and 6.1.1.4'

loop_
_geom_angle_atom_site_label_1
_geom_angle_atom_site_label_2
_geom_angle_atom_site_label_3
_geom_angle
_geom_angle_site_symmetry_1
_geom_angle_site_symmetry_3
I3 Cu1 I2 108.02(4) . .
I3 Cu1 I8 108.03(4) . 3_746
I2 Cu1 I8 112.42(4) . 3_746
I3 Cu1 I1 107.91(4) . .
I2 Cu1 I1 112.93(5) . .
I8 Cu1 I1 107.34(4) 3_746 .
I3 Cu1 Cu5 135.95(5) . 3_746
I2 Cu1 Cu5 57.44(4) . 3_746
I8 Cu1 Cu5 56.69(4) 3_746 3_746
I1 Cu1 Cu5 116.05(5) . 3_746
I3 Cu1 Cu2 58.67(3) . .
I2 Cu1 Cu2 101.81(5) . .
I8 Cu1 Cu2 145.77(6) 3_746 .
I1 Cu1 Cu2 56.71(3) . .
Cu5 Cu1 Cu2 155.51(6) 3_746 .
I3 Cu1 Cu3 56.28(3) . .
I2 Cu1 Cu3 57.11(3) . .
I8 Cu1 Cu3 146.77(5) 3_746 .
I1 Cu1 Cu3 105.54(5) . .
Cu5 Cu1 Cu3 111.52(5) 3_746 .
Cu2 Cu1 Cu3 56.11(4) . .
I1 Cu2 I7 118.14(5) . 4_557
I1 Cu2 I4 110.08(4) . .
I7 Cu2 I4 105.51(4) 4_557 .
I1 Cu2 Cu3 112.75(5) . .
I7 Cu2 Cu3 128.79(5) 4_557 .
I4 Cu2 Cu3 59.86(4) . .
I1 Cu2 I3 108.82(4) . .
I7 Cu2 I3 98.87(4) 4_557 .
I4 Cu2 I3 115.29(5) . .
Cu3 Cu2 I3 58.12(4) . .
I1 Cu2 Cu6 61.32(4) . 4_557
I7 Cu2 Cu6 59.57(4) 4_557 4_557
I4 Cu2 Cu6 110.12(5) . 4_557
Cu3 Cu2 Cu6 167.14(6) . 4_557
I3 Cu2 Cu6 133.70(6) . 4_557
I1 Cu2 Cu1 58.79(3) . .
I7 Cu2 Cu1 146.45(6) 4_557 .
I4 Cu2 Cu1 106.36(5) . .
Cu3 Cu2 Cu1 62.38(4) . .
I3 Cu2 Cu1 57.64(3) . .
Cu6 Cu2 Cu1 117.16(5) 4_557 .
I3 Cu3 I5 107.91(4) . .
I3 Cu3 I2 110.73(5) . .
I5 Cu3 I2 106.03(5) . .
I3 Cu3 I4 118.29(5) . .
I5 Cu3 I4 110.81(5) . .
I2 Cu3 I4 102.39(4) . .
I3 Cu3 Cu2 61.40(4) . .
I5 Cu3 Cu2 146.96(5) . .
I2 Cu3 Cu2 106.95(5) . .
I4 Cu3 Cu2 59.75(4) . .
I3 Cu3 Cu4 113.31(4) . .
I5 Cu3 Cu4 58.17(4) . .
I2 Cu3 Cu4 135.92(5) . .
I4 Cu3 Cu4 57.51(3) . .
Cu2 Cu3 Cu4 95.61(5) . .
I3 Cu3 Cu1 58.26(4) . .
I5 Cu3 Cu1 142.85(5) . .
I2 Cu3 Cu1 58.12(3) . .
I4 Cu3 Cu1 105.64(5) . .
Cu2 Cu3 Cu1 61.52(4) . .
Cu4 Cu3 Cu1 157.11(6) . .
I6 Cu4 I7 109.61(4) . .
I6 Cu4 I4 110.11(5) . .
I7 Cu4 I4 105.47(4) . .
I6 Cu4 I5 114.43(4) . .
I7 Cu4 I5 106.51(5) . .
I4 Cu4 I5 110.26(4) . .
I6 Cu4 Cu5 59.83(4) . .
I7 Cu4 Cu5 105.83(5) . .
I4 Cu4 Cu5 148.66(6) . .
I5 Cu4 Cu5 58.61(4) . .
I6 Cu4 Cu3 111.39(5) . .
I7 Cu4 Cu3 138.96(5) . .
I4 Cu4 Cu3 58.08(3) . .
I5 Cu4 Cu3 57.00(3) . .
Cu5 Cu4 Cu3 96.11(5) . .
I6 Cu4 Cu6 57.52(3) . .
I7 Cu4 Cu6 57.27(3) . .
I4 Cu4 Cu6 142.75(5) . .
I5 Cu4 Cu6 106.52(5) . .
Cu5 Cu4 Cu6 60.66(4) . .
Cu3 Cu4 Cu6 156.74(5) . .
I8 Cu5 I2 116.24(4) . 3_756
I8 Cu5 I5 111.62(5) . .
I2 Cu5 I5 105.98(4) 3_756 .
I8 Cu5 I6 109.79(4) . .
I2 Cu5 I6 99.90(4) 3_756 .
I5 Cu5 I6 112.83(4) . .
I8 Cu5 Cu4 111.24(5) . .
I2 Cu5 Cu4 132.22(5) 3_756 .
I5 Cu5 Cu4 58.94(3) . .
I6 Cu5 Cu4 57.77(3) . .
I8 Cu5 Cu1 59.24(4) . 3_756
I2 Cu5 Cu1 58.84(4) 3_756 3_756
I5 Cu5 Cu1 114.49(5) . 3_756
I6 Cu5 Cu1 131.86(5) . 3_756
Cu4 Cu5 Cu1 167.08(6) . 3_756
I8 Cu5 Cu6 58.76(4) . .
I2 Cu5 Cu6 144.67(5) 3_756 .
I5 Cu5 Cu6 107.89(5) . .
I6 Cu5 Cu6 57.45(4) . .
Cu4 Cu5 Cu6 62.08(4) . .
Cu1 Cu5 Cu6 113.67(5) 3_756 .
I7 Cu6 I6 107.75(4) . .
I7 Cu6 I8 111.52(5) . .
I6 Cu6 I8 108.10(4) . .
I7 Cu6 Cu2 58.75(3) . 4_457
I6 Cu6 Cu2 142.01(5) . 4_457
I8 Cu6 Cu2 109.86(5) . 4_457
I7 Cu6 I1 114.00(4) . 4_457
I6 Cu6 I1 110.51(4) . 4_457
I8 Cu6 I1 104.84(4) . 4_457
Cu2 Cu6 I1 57.78(3) 4_457 4_457
I7 Cu6 Cu5 102.46(4) . .
I6 Cu6 Cu5 58.11(4) . .
I8 Cu6 Cu5 56.20(3) . .
Cu2 Cu6 Cu5 153.12(6) 4_457 .
I1 Cu6 Cu5 143.41(5) 4_457 .
I7 Cu6 Cu4 56.51(3) . .
I6 Cu6 Cu4 56.25(3) . .
I8 Cu6 Cu4 105.00(5) . .
Cu2 Cu6 Cu4 113.72(5) 4_457 .
I1 Cu6 Cu4 149.99(5) 4_457 .
Cu5 Cu6 Cu4 57.25(4) . .
Cu2 I1 Cu1 64.51(4) . .
Cu2 I1 Cu6 60.90(4) . 4_557
Cu1 I1 Cu6 122.14(4) . 4_557
Cu5 I2 Cu3 124.51(4) 3_746 .
Cu5 I2 Cu1 63.72(4) 3_746 .
Cu3 I2 Cu1 64.77(4) . .
Cu3 I3 Cu1 65.46(4) . .
Cu3 I3 Cu2 60.48(4) . .
Cu1 I3 Cu2 63.69(4) . .
Cu4 I4 Cu2 100.54(4) . .
Cu4 I4 Cu3 64.41(4) . .
Cu2 I4 Cu3 60.38(4) . .
Cu3 I5 Cu5 103.92(4) . .
Cu3 I5 Cu4 64.83(4) . .
Cu5 I5 Cu4 62.44(4) . .
Cu4 I6 Cu6 66.23(4) . .
Cu4 I6 Cu5 62.40(4) . .
Cu6 I6 Cu5 64.44(4) . .
Cu4 I7 Cu2 125.94(4) . 4_457
Cu4 I7 Cu6 66.22(4) . .
Cu2 I7 Cu6 61.69(4) 4_457 .
Cu5 I8 Cu1 64.07(4) . 3_756
Cu5 I8 Cu6 65.04(4) . .
Cu1 I8 Cu6 123.74(4) 3_756 .
C1 N1 C5 119.9(8) . .
C1 N1 C6 117.6(7) . .
C5 N1 C6 122.2(8) . .
C13 N2 C17 121.0(9) . .
C13 N2 C18 120.4(9) . .
C17 N2 C18 118.5(8) . .
N1 C1 C2 122.1(8) . .
C1 C2 C3 117.9(8) . .
C4 C3 C2 119.3(8) . .
C5 C4 C3 119.5(9) . .
C4 C5 N1 121.1(9) . .
N1 C6 C7 114.7(7) . .
C12 C7 C8 120.4(9) . .
C12 C7 C6 120.2(10) . .
C8 C7 C6 119.3(10) . .
C9 C8 C7 119.4(10) . .
C10 C9 C8 119.7(10) . .
C9 C10 C11 120.0(8) . .
C12 C11 C10 121.6(10) . .
C11 C12 C7 118.9(10) . .
N2 C13 C14 120.5(10) . .
C15 C14 C13 119.0(9) . .
C16 C15 C14 119.0(10) . .
C15 C16 C17 120.0(10) . .
N2 C17 C16 120.3(9) . .
N2 C18 C19 108.6(8) . .
C24 C19 C20 120.3(8) . .
C24 C19 C18 120.2(8) . .
C20 C19 C18 119.5(8) . .
C21 C20 C19 119.6(8) . .
C20 C21 C22 119.9(9) . .
C21 C22 C23 120.8(9) . .
C22 C23 C24 119.2(9) . .
C19 C24 C23 120.2(9) . .

loop_
_geom_bond_atom_site_label_1
_geom_bond_atom_site_label_2
_geom_bond_distance
_geom_bond_site_symmetry_2
Cu1 I3 2.6825(12) .
Cu1 I2 2.6935(14) .
Cu1 I8 2.6967(13) 3_746
Cu1 I1 2.6972(14) .
Cu1 Cu5 2.8224(16) 3_746
Cu1 Cu2 2.8465(16) .
Cu1 Cu3 2.8693(17) .
Cu2 I1 2.6360(12) .
Cu2 I7 2.6437(12) 4_557
Cu2 I4 2.6712(14) .
Cu2 Cu3 2.6882(17) .
Cu2 I3 2.7125(13) .
Cu2 Cu6 2.7225(17) 4_557
Cu3 I3 2.6234(14) .
Cu3 I5 2.6331(14) .
Cu3 I2 2.6635(11) .
Cu3 I4 2.6741(12) .
Cu3 Cu4 2.8416(16) .
Cu4 I6 2.6352(12) .
Cu4 I7 2.6434(14) .
Cu4 I4 2.6573(12) .
Cu4 I5 2.6677(13) .
Cu4 Cu5 2.7607(15) .
Cu4 Cu6 2.9005(16) .
Cu5 I8 2.6227(13) .
Cu5 I2 2.6529(13) 3_756
Cu5 I5 2.6583(12) .
Cu5 I6 2.6932(13) .
Cu5 Cu1 2.8224(16) 3_756
Cu5 Cu6 2.8615(16) .
Cu6 I7 2.6665(12) .
Cu6 I6 2.6738(14) .
Cu6 I8 2.6986(13) .
Cu6 Cu2 2.7225(17) 4_457
Cu6 I1 2.7334(13) 4_457
I1 Cu6 2.7334(13) 4_557
I2 Cu5 2.6529(13) 3_746
I7 Cu2 2.6437(12) 4_457
I8 Cu1 2.6967(13) 3_756
N1 C1 1.320(11) .
N1 C5 1.356(11) .
N1 C6 1.514(10) .
N2 C13 1.328(11) .
N2 C17 1.346(12) .
N2 C18 1.495(12) .
C1 C2 1.374(12) .
C2 C3 1.391(12) .
C3 C4 1.383(13) .
C4 C5 1.346(12) .
C6 C7 1.523(12) .
C7 C12 1.380(14) .
C7 C8 1.400(14) .
C8 C9 1.399(14) .
C9 C10 1.372(13) .
C10 C11 1.377(13) .
C11 C12 1.377(14) .
C13 C14 1.406(13) .
C14 C15 1.380(14) .
C15 C16 1.377(13) .
C16 C17 1.381(13) .
C18 C19 1.540(12) .
C19 C24 1.378(12) .
C19 C20 1.395(12) .
C20 C21 1.380(12) .
C21 C22 1.382(13) .
C22 C23 1.386(13) .
C23 C24 1.387(12) .
